data_1556427
loop_
_publ_author_name
'Rungthanaphatsophon, P.'
'Fajen, O.J.'
'Kelley, S.P.'
'Walensky, J.R.'

_publ_section_title
;
 Thorium(IV) and Uranium(IV) Phosphaazaallenes
;
_journal_name_full Inorganics
_journal_page_first 105
_journal_paper_doi 10.3390/inorganics7090105
_journal_volume 7
_journal_year 2019
_chemical_formula_sum 'C38 H58 P2 Si2 U'
_chemical_formula_weight 870.99
_space_group_crystal_system tetragonal
_space_group_IT_number 96
_space_group_name_Hall 'P 4nw 2abw'
_space_group_name_H-M_alt 'P 43 21 2'
_atom_sites_solution_hydrogens geom
_atom_sites_solution_primary direct
_atom_sites_solution_secondary difmap
_cell_angle_alpha 90
_cell_angle_beta 90
_cell_angle_gamma 90
_cell_formula_units_Z 4
_cell_length_a 12.0767(11)
_cell_length_b 12.0767(11)
_cell_length_c 26.931(3)
_cell_measurement_reflns_used 9962
_cell_measurement_temperature 100(2)
_cell_measurement_theta_max 27.78
_cell_measurement_theta_min 2.27
_cell_volume 3927.8(7)
_computing_cell_refinement 'Bruker SAINT'
_computing_data_collection 'Bruker APEX2'
_computing_data_reduction 'Bruker SAINT'
_computing_molecular_graphics 'Bruker SHELXTL'
_computing_publication_material 'Bruker SHELXTL'
_computing_structure_refinement 'SHELXL-2017/1 (Sheldrick, 2017)'
_computing_structure_solution 'SHELXS-97 (Sheldrick 2008)'
_diffrn_ambient_temperature 100(2)
_diffrn_measured_fraction_theta_full 0.999
_diffrn_measured_fraction_theta_max 0.999
_diffrn_measurement_device_type 'Bruker APEX-II CCD'
_diffrn_measurement_method '\f and \w scans'
_diffrn_radiation_type MoK\a
_diffrn_radiation_wavelength 0.71073
_diffrn_reflns_av_R_equivalents 0.0615
_diffrn_reflns_av_unetI/netI 0.0280
_diffrn_reflns_Laue_measured_fraction_full 0.999
_diffrn_reflns_Laue_measured_fraction_max 0.999
_diffrn_reflns_limit_h_max 15
_diffrn_reflns_limit_h_min -15
_diffrn_reflns_limit_k_max 15
_diffrn_reflns_limit_k_min -15
_diffrn_reflns_limit_l_max 35
_diffrn_reflns_limit_l_min -35
_diffrn_reflns_number 81732
_diffrn_reflns_point_group_measured_fraction_full 0.999
_diffrn_reflns_point_group_measured_fraction_max 0.999
_diffrn_reflns_theta_full 25.242
_diffrn_reflns_theta_max 27.888
_diffrn_reflns_theta_min 2.502
_exptl_absorpt_coefficient_mu 4.299
_exptl_absorpt_correction_T_max 0.7456
_exptl_absorpt_correction_T_min 0.6885
_exptl_absorpt_correction_type multi-scan
_exptl_absorpt_process_details 'Bruker AXScale'
_exptl_crystal_colour brown
_exptl_crystal_density_diffrn 1.473
_exptl_crystal_density_method 'not measured'
_exptl_crystal_description plate
_exptl_crystal_F_000 1744
_exptl_crystal_size_max 0.110
_exptl_crystal_size_mid 0.090
_exptl_crystal_size_min 0.050
_refine_diff_density_max 0.458
_refine_diff_density_min -0.315
_refine_diff_density_rms 0.059
_refine_ls_abs_structure_details
; 
 Refined as an inversion twin. 
;
_refine_ls_abs_structure_Flack 0.022(5)
_refine_ls_extinction_coef .
_refine_ls_extinction_method none
_refine_ls_goodness_of_fit_ref 0.983
_refine_ls_hydrogen_treatment constr
_refine_ls_matrix_type full
_refine_ls_number_parameters 204
_refine_ls_number_reflns 4691
_refine_ls_number_restraints 0
_refine_ls_restrained_S_all 0.983
_refine_ls_R_factor_all 0.0212
_refine_ls_R_factor_gt 0.0166
_refine_ls_shift/su_max 0.001
_refine_ls_shift/su_mean 0.000
_refine_ls_structure_factor_coef Fsqd
_refine_ls_weighting_details 'w=1/[\s^2^(Fo^2^)+(0.0136P)^2^+0.7178P] where P=(Fo^2^+2Fc^2^)/3'
_refine_ls_weighting_scheme calc
_refine_ls_wR_factor_gt 0.0320
_refine_ls_wR_factor_ref 0.0330
_reflns_Friedel_coverage 0.704
_reflns_Friedel_fraction_full 1.000
_reflns_Friedel_fraction_max 1.000
_reflns_number_gt 4330
_reflns_number_total 4691
_reflns_threshold_expression 'I > 2\s(I)'
_cod_data_source_file Complex2_CIF.cif
_cod_data_source_block s1
_cod_original_cell_volume 3927.8(8)
_cod_database_code 1556427
_shelx_space_group_comment
; 
The symmetry employed for this shelxl refinement is uniquely defined 
by the following loop, which should always be used as a source of 
symmetry information in preference to the above space-group names. 
They are only intended as comments. 
;
_shelx_estimated_absorpt_t_min 0.649
_shelx_estimated_absorpt_t_max 0.814

loop_
_space_group_symop_operation_xyz
'x, y, z'
'-x, -y, z+1/2'
'-y+1/2, x+1/2, z+3/4'
'y+1/2, -x+1/2, z+1/4'
'-x+1/2, y+1/2, -z+3/4'
'x+1/2, -y+1/2, -z+1/4'
'y, x, -z'
'-y, -x, -z+1/2'

loop_
_atom_site_label
_atom_site_type_symbol
_atom_site_fract_x
_atom_site_fract_y
_atom_site_fract_z
_atom_site_U_iso_or_equiv
_atom_site_adp_type
_atom_site_occupancy
_atom_site_site_symmetry_order
_atom_site_calc_flag
_atom_site_refinement_flags_posn
_atom_site_refinement_flags_adp
_atom_site_refinement_flags_occupancy
_atom_site_disorder_assembly
_atom_site_disorder_group
U1 U 0.47085(2) 0.47085(2) 0.000000 0.01169(4) Uani 1 2 d S T P . .
P1 P 0.46751(8) 0.69739(6) 0.00935(3) 0.01813(16) Uani 1 1 d . . . . .
Si1 Si 0.56945(8) 0.81349(8) 0.05454(3) 0.0227(2) Uani 1 1 d . . . . .
C1 C 0.3922(3) 0.3056(3) 0.06060(12) 0.0246(8) Uani 1 1 d . . . . .
C2 C 0.3481(3) 0.4059(3) 0.07901(11) 0.0232(7) Uani 1 1 d . . . . .
C3 C 0.4364(2) 0.4673(3) 0.10010(10) 0.0195(7) Uani 1 1 d . . . . .
C4 C 0.5348(3) 0.4051(3) 0.09468(9) 0.0185(6) Uani 1 1 d . . . . .
C5 C 0.5074(3) 0.3061(2) 0.06954(11) 0.0213(8) Uani 1 1 d . . . . .
C6 C 0.3300(4) 0.2028(3) 0.04597(14) 0.0417(11) Uani 1 1 d . . . . .
H6A H 0.338938 0.146326 0.071793 0.063 Uiso 1 1 calc R U . . .
H6B H 0.359180 0.174644 0.014457 0.063 Uiso 1 1 calc R U . . .
H6C H 0.251226 0.220433 0.042134 0.063 Uiso 1 1 calc R U . . .
C7 C 0.2292(3) 0.4418(4) 0.08191(14) 0.0376(11) Uani 1 1 d . . . . .
H7A H 0.210187 0.458544 0.116471 0.056 Uiso 1 1 calc R U . . .
H7B H 0.181457 0.382105 0.069672 0.056 Uiso 1 1 calc R U . . .
H7C H 0.218461 0.508027 0.061472 0.056 Uiso 1 1 calc R U . . .
C8 C 0.4239(3) 0.5696(3) 0.13129(10) 0.0278(7) Uani 1 1 d . . . . .
H8A H 0.398225 0.548975 0.164535 0.042 Uiso 1 1 calc R U . . .
H8B H 0.369853 0.619337 0.115815 0.042 Uiso 1 1 calc R U . . .
H8C H 0.495542 0.607369 0.133859 0.042 Uiso 1 1 calc R U . . .
C9 C 0.6427(3) 0.4314(3) 0.11922(11) 0.0253(8) Uani 1 1 d . . . . .
H9A H 0.633169 0.430282 0.155349 0.038 Uiso 1 1 calc R U . . .
H9B H 0.667614 0.505014 0.108771 0.038 Uiso 1 1 calc R U . . .
H9C H 0.698094 0.376067 0.109606 0.038 Uiso 1 1 calc R U . . .
C10 C 0.5810(3) 0.2070(3) 0.06094(13) 0.0311(9) Uani 1 1 d . . . . .
H10A H 0.556549 0.145611 0.082064 0.047 Uiso 1 1 calc R U . . .
H10B H 0.657703 0.226245 0.069177 0.047 Uiso 1 1 calc R U . . .
H10C H 0.576663 0.184713 0.026008 0.047 Uiso 1 1 calc R U . . .
C11 C 0.6854(3) 0.7349(3) 0.08440(14) 0.0362(9) Uani 1 1 d . . . . .
H11A H 0.747594 0.785094 0.090641 0.054 Uiso 1 1 calc R U . . .
H11B H 0.709373 0.675118 0.062264 0.054 Uiso 1 1 calc R U . . .
H11C H 0.659822 0.703347 0.115903 0.054 Uiso 1 1 calc R U . . .
C12 C 0.6314(3) 0.9222(3) 0.01347(13) 0.0353(9) Uani 1 1 d . . . . .
H12A H 0.672702 0.975387 0.033767 0.053 Uiso 1 1 calc R U . . .
H12B H 0.572257 0.960835 -0.004439 0.053 Uiso 1 1 calc R U . . .
H12C H 0.681650 0.887248 -0.010423 0.053 Uiso 1 1 calc R U . . .
C13 C 0.4826(3) 0.8848(3) 0.10262(12) 0.0346(9) Uani 1 1 d . . . . .
H13A H 0.528024 0.938998 0.120504 0.052 Uiso 1 1 calc R U . . .
H13B H 0.453799 0.829933 0.126094 0.052 Uiso 1 1 calc R U . . .
H13C H 0.420745 0.922808 0.086385 0.052 Uiso 1 1 calc R U . . .
C14 C 0.3516(3) 0.7910(2) -0.00498(11) 0.0192(7) Uani 1 1 d . . . . .
C15 C 0.3587(3) 0.8699(3) -0.04310(12) 0.0235(8) Uani 1 1 d . . . . .
H15A H 0.424850 0.875697 -0.061987 0.028 Uiso 1 1 calc R U . . .
C16 C 0.2703(3) 0.9396(3) -0.05359(13) 0.0308(9) Uani 1 1 d . . . . .
H16A H 0.276177 0.991779 -0.079836 0.037 Uiso 1 1 calc R U . . .
C17 C 0.1740(3) 0.9335(3) -0.02622(13) 0.0341(9) Uani 1 1 d . . . . .
H17A H 0.113632 0.981294 -0.033470 0.041 Uiso 1 1 calc R U . . .
C18 C 0.1663(3) 0.8575(3) 0.01177(12) 0.0319(9) Uani 1 1 d . . . . .
H18A H 0.100570 0.853544 0.031083 0.038 Uiso 1 1 calc R U . . .
C19 C 0.2538(3) 0.7867(3) 0.02200(11) 0.0254(8) Uani 1 1 d . . . . .
H19A H 0.246662 0.734065 0.048032 0.030 Uiso 1 1 calc R U . . .

loop_
_atom_site_aniso_label
_atom_site_aniso_U_11
_atom_site_aniso_U_22
_atom_site_aniso_U_33
_atom_site_aniso_U_23
_atom_site_aniso_U_13
_atom_site_aniso_U_12
U1 0.01107(5) 0.01107(5) 0.01293(7) -0.00042(5) 0.00042(5) -0.00079(7)
P1 0.0221(4) 0.0128(3) 0.0194(4) -0.0009(3) -0.0063(4) 0.0006(4)
Si1 0.0285(5) 0.0150(5) 0.0244(5) -0.0040(4) -0.0055(4) -0.0039(4)
C1 0.031(2) 0.0201(18) 0.0227(17) 0.0061(14) 0.0095(15) -0.0078(16)
C2 0.0207(18) 0.028(2) 0.0204(16) 0.0064(15) 0.0111(13) -0.0024(14)
C3 0.0231(17) 0.0208(16) 0.0146(13) 0.0053(13) 0.0060(11) 0.0016(16)
C4 0.0234(17) 0.0202(16) 0.0120(13) 0.0072(12) 0.0043(14) 0.0052(15)
C5 0.029(2) 0.0150(15) 0.0202(16) 0.0097(12) 0.0111(13) 0.0028(14)
C6 0.052(3) 0.028(2) 0.044(2) 0.0046(19) 0.011(2) -0.018(2)
C7 0.0205(19) 0.053(3) 0.039(2) 0.0023(19) 0.0108(16) -0.0007(17)
C8 0.036(2) 0.029(2) 0.0187(15) -0.0008(14) 0.0060(15) 0.0117(15)
C9 0.0263(19) 0.032(2) 0.0171(15) 0.0049(14) 0.0008(14) 0.0093(15)
C10 0.044(2) 0.0171(18) 0.0320(19) 0.0098(15) 0.0125(18) 0.0090(17)
C11 0.034(2) 0.030(2) 0.045(2) -0.0020(17) -0.0186(18) -0.0086(17)
C12 0.046(2) 0.0217(18) 0.038(2) -0.0044(16) 0.0018(17) -0.0122(18)
C13 0.046(2) 0.0254(18) 0.0322(19) -0.0127(15) -0.0012(18) -0.0062(19)
C14 0.0259(17) 0.0144(15) 0.0174(15) -0.0042(14) -0.0056(15) 0.0010(12)
C15 0.033(2) 0.0186(17) 0.0194(16) -0.0008(14) -0.0046(15) 0.0019(15)
C16 0.045(2) 0.0206(19) 0.0269(18) 0.0021(14) -0.0176(17) 0.0035(16)
C17 0.034(2) 0.032(2) 0.036(2) -0.0074(17) -0.0132(17) 0.0160(17)
C18 0.027(2) 0.042(2) 0.0262(18) -0.0087(15) 0.0001(14) 0.0099(17)
C19 0.031(2) 0.027(2) 0.0173(15) -0.0023(14) -0.0012(14) 0.0050(16)

loop_
_atom_type_symbol
_atom_type_description
_atom_type_scat_dispersion_real
_atom_type_scat_dispersion_imag
_atom_type_scat_source
C C 0.0033 0.0016 'International Tables Vol C Tables 4.2.6.8 and 6.1.1.4'
H H 0.0000 0.0000 'International Tables Vol C Tables 4.2.6.8 and 6.1.1.4'
Si Si 0.0817 0.0704 'International Tables Vol C Tables 4.2.6.8 and 6.1.1.4'
P P 0.1023 0.0942 'International Tables Vol C Tables 4.2.6.8 and 6.1.1.4'
U U -9.6767 9.6646 'International Tables Vol C Tables 4.2.6.8 and 6.1.1.4'

loop_
_geom_angle_atom_site_label_1
_geom_angle_atom_site_label_2
_geom_angle_atom_site_label_3
_geom_angle
_geom_angle_site_symmetry_1
_geom_angle_site_symmetry_3
C2 U1 C2 107.46(14) . 7
C2 U1 C3 30.23(9) . .
C2 U1 C3 136.34(10) 7 .
C2 U1 C3 136.34(10) . 7
C2 U1 C3 30.23(9) 7 7
C3 U1 C3 166.35(13) . 7
C2 U1 C1 30.01(10) . .
C2 U1 C1 88.22(10) 7 .
C3 U1 C1 49.38(10) . .
C3 U1 C1 118.09(9) 7 .
C2 U1 C1 88.22(10) . 7
C2 U1 C1 30.01(10) 7 7
C3 U1 C1 118.09(10) . 7
C3 U1 C1 49.38(10) 7 7
C1 U1 C1 81.40(14) . 7
C2 U1 P1 102.03(8) . .
C2 U1 P1 127.76(7) 7 .
C3 U1 P1 85.58(7) . .
C3 U1 P1 104.00(6) 7 .
C1 U1 P1 131.60(7) . .
C1 U1 P1 112.83(8) 7 .
C2 U1 P1 127.76(7) . 7
C2 U1 P1 102.03(8) 7 7
C3 U1 P1 104.00(6) . 7
C3 U1 P1 85.58(7) 7 7
C1 U1 P1 112.83(8) . 7
C1 U1 P1 131.60(7) 7 7
P1 U1 P1 92.16(4) . 7
C2 U1 C5 49.28(10) . .
C2 U1 C5 100.64(10) 7 .
C3 U1 C5 49.02(9) . .
C3 U1 C5 124.18(9) 7 .
C1 U1 C5 29.68(10) . .
C1 U1 C5 105.63(10) 7 .
P1 U1 C5 130.99(7) . .
P1 U1 C5 83.83(7) 7 .
C2 U1 C5 100.64(10) . 7
C2 U1 C5 49.28(10) 7 7
C3 U1 C5 124.18(9) . 7
C3 U1 C5 49.02(9) 7 7
C1 U1 C5 105.63(10) . 7
C1 U1 C5 29.68(10) 7 7
P1 U1 C5 83.83(7) . 7
P1 U1 C5 130.99(7) 7 7
C5 U1 C5 133.43(14) . 7
C2 U1 C4 130.13(10) . 7
C2 U1 C4 49.37(10) 7 7
C3 U1 C4 150.14(8) . 7
C3 U1 C4 29.71(9) 7 7
C1 U1 C4 130.37(10) . 7
C1 U1 C4 48.99(10) 7 7
P1 U1 C4 78.65(7) . 7
P1 U1 C4 101.80(7) 7 7
C5 U1 C4 149.99(10) . 7
C5 U1 C4 29.50(9) 7 7
C2 U1 C4 49.37(10) . .
C2 U1 C4 130.13(10) 7 .
C3 U1 C4 29.71(9) . .
C3 U1 C4 150.14(8) 7 .
C1 U1 C4 48.99(10) . .
C1 U1 C4 130.37(10) 7 .
P1 U1 C4 101.80(7) . .
P1 U1 C4 78.65(7) 7 .
C5 U1 C4 29.50(9) . .
C5 U1 C4 149.99(10) 7 .
C4 U1 C4 179.36(14) 7 .
C14 P1 Si1 98.53(10) . .
C14 P1 U1 127.13(10) . .
Si1 P1 U1 131.96(4) . .
C12 Si1 C11 108.07(18) . .
C12 Si1 C13 108.01(17) . .
C11 Si1 C13 110.75(17) . .
C12 Si1 P1 109.83(12) . .
C11 Si1 P1 109.19(12) . .
C13 Si1 P1 110.94(13) . .
C5 C1 C2 107.9(3) . .
C5 C1 C6 122.8(3) . .
C2 C1 C6 127.7(3) . .
C5 C1 U1 75.94(18) . .
C2 C1 U1 73.49(18) . .
C6 C1 U1 128.1(2) . .
C1 C2 C3 107.8(3) . .
C1 C2 C7 128.7(3) . .
C3 C2 C7 123.2(3) . .
C1 C2 U1 76.50(18) . .
C3 C2 U1 75.61(16) . .
C7 C2 U1 118.7(2) . .
C4 C3 C2 108.2(3) . .
C4 C3 C8 125.4(3) . .
C2 C3 C8 125.4(3) . .
C4 C3 U1 77.19(15) . .
C2 C3 U1 74.16(16) . .
C8 C3 U1 123.7(2) . .
C5 C4 C3 107.6(3) . .
C5 C4 C9 126.5(3) . .
C3 C4 C9 125.0(3) . .
C5 C4 U1 74.75(16) . .
C3 C4 U1 73.10(15) . .
C9 C4 U1 125.9(2) . .
C4 C5 C1 108.5(3) . .
C4 C5 C10 127.4(3) . .
C1 C5 C10 123.4(3) . .
C4 C5 U1 75.75(16) . .
C1 C5 U1 74.39(18) . .
C10 C5 U1 124.1(2) . .
C19 C14 C15 117.5(3) . .
C19 C14 P1 120.9(2) . .
C15 C14 P1 121.6(3) . .
C16 C15 C14 120.9(3) . .
C17 C16 C15 120.5(3) . .
C18 C17 C16 119.3(3) . .
C17 C18 C19 120.4(3) . .
C18 C19 C14 121.4(3) . .

loop_
_geom_bond_atom_site_label_1
_geom_bond_atom_site_label_2
_geom_bond_distance
_geom_bond_site_symmetry_2
U1 C2 2.709(3) .
U1 C2 2.709(3) 7
U1 C3 2.728(3) .
U1 C3 2.728(3) 7
U1 C1 2.748(3) .
U1 C1 2.748(3) 7
U1 P1 2.7477(8) .
U1 P1 2.7478(8) 7
U1 C5 2.768(3) .
U1 C5 2.768(3) 7
U1 C4 2.780(3) 7
U1 C4 2.780(3) .
P1 C14 1.841(3) .
P1 Si1 2.2278(12) .
Si1 C12 1.873(3) .
Si1 C11 1.873(4) .
Si1 C13 1.876(4) .
C1 C5 1.413(5) .
C1 C2 1.413(5) .
C1 C6 1.503(5) .
C2 C3 1.418(4) .
C2 C7 1.502(5) .
C3 C4 1.413(4) .
C3 C8 1.502(4) .
C4 C5 1.412(4) .
C4 C9 1.495(5) .
C5 C10 1.509(5) .
C14 C19 1.387(4) .
C14 C15 1.403(4) .
C15 C16 1.388(5) .
C16 C17 1.379(5) .
C17 C18 1.378(5) .
C18 C19 1.388(4) .
